data_4513782
loop_
_publ_author_name
'Zuo, Weiwei'
'Prokopchuk, Demyan E.'
'Lough, Alan J.'
'Morris, Robert H.'

_publ_section_title
;
 Details of the Mechanism of the Asymmetric Transfer Hydrogenation of
 Acetophenone Using the Amine(imine)diphosphine Iron Precatalyst: The Base
 Effect and The Enantiodetermining Step
;
_journal_issue 1
_journal_name_full 'ACS Catalysis'
_journal_page_first 301
_journal_paper_doi 10.1021/acscatal.5b01979
_journal_volume 6
_journal_year 2016
_chemical_absolute_configuration ad
_chemical_formula_moiety 'C43 H42 Cl Fe N2 O P2, 0.5(C6 H6), B F4'
_chemical_formula_sum 'C46 H45 B Cl F4 Fe N2 O P2'
_chemical_formula_weight 881.89
_chemical_name_systematic
; 
 ? 
;
_space_group_crystal_system orthorhombic
_space_group_IT_number 18
_space_group_name_Hall 'P 2 2ab'
_space_group_name_H-M_alt 'P 21 21 2'
_symmetry_space_group_name_Hall 'P 2 2ab'
_symmetry_space_group_name_H-M 'P 21 21 2'
_atom_sites_solution_hydrogens mixed
_audit_creation_method SHELXL-2013
_cell_angle_alpha 90
_cell_angle_beta 90
_cell_angle_gamma 90
_cell_formula_units_Z 4
_cell_length_a 18.2664(12)
_cell_length_b 21.4148(14)
_cell_length_c 10.4443(7)
_cell_measurement_reflns_used 9374
_cell_measurement_temperature 147(2)
_cell_measurement_theta_max 23.84
_cell_measurement_theta_min 2.42
_cell_volume 4085.5(5)
_computing_cell_refinement APEX2
_computing_data_collection 'APEX2 (Bruker, 2007)'
_computing_data_reduction 'SAINT (Bruker, 2007)'
_computing_molecular_graphics 'PLATON (Spek, 2009)'
_computing_publication_material 'SHELXTL (Sheldrick, 2008)'
_computing_structure_refinement 'SHELXL-2013 (Sheldrick, 2013)'
_computing_structure_solution 'SHELXS-97 (Sheldrick, 2008)'
_diffrn_ambient_temperature 147(2)
_diffrn_measured_fraction_theta_full 0.999
_diffrn_measured_fraction_theta_max 0.997
_diffrn_measurement_device_type 'Bruker Kappa APEX-DUO CCD'
_diffrn_measurement_method '\f and \w scans'
_diffrn_radiation_type MoK\a
_diffrn_radiation_wavelength 0.71073
_diffrn_reflns_av_R_equivalents 0.0669
_diffrn_reflns_av_unetI/netI 0.0592
_diffrn_reflns_laue_measured_fraction_full 0.999
_diffrn_reflns_laue_measured_fraction_max 0.997
_diffrn_reflns_limit_h_max 23
_diffrn_reflns_limit_h_min -23
_diffrn_reflns_limit_k_max 27
_diffrn_reflns_limit_k_min -27
_diffrn_reflns_limit_l_max 6
_diffrn_reflns_limit_l_min -13
_diffrn_reflns_number 51240
_diffrn_reflns_point_group_measured_fraction_full 0.999
_diffrn_reflns_point_group_measured_fraction_max 0.995
_diffrn_reflns_theta_full 25.242
_diffrn_reflns_theta_max 27.533
_diffrn_reflns_theta_min 1.902
_diffrn_source 'sealed tube with Bruker TRiumph monochromator'
_exptl_absorpt_coefficient_mu 0.571
_exptl_absorpt_correction_T_max 0.7456
_exptl_absorpt_correction_T_min 0.6302
_exptl_absorpt_correction_type multi-scan
_exptl_absorpt_process_details 'SADABS (Sheldrick, 1996)'
_exptl_crystal_colour orange
_exptl_crystal_density_diffrn 1.434
_exptl_crystal_description block
_exptl_crystal_F_000 1828
_exptl_crystal_size_max 0.190
_exptl_crystal_size_mid 0.190
_exptl_crystal_size_min 0.150
_refine_diff_density_max 0.436
_refine_diff_density_min -0.341
_refine_diff_density_rms 0.056
_refine_ls_abs_structure_details
; 
 Flack x determined using 2964 quotients [(I+)-(I-)]/[(I+)+(I-)] 
 (Parsons and Flack (2004), Acta Cryst. A60, s61). 
;
_refine_ls_abs_structure_Flack 0.020(8)
_refine_ls_extinction_method none
_refine_ls_goodness_of_fit_ref 1.005
_refine_ls_hydrogen_treatment mixed
_refine_ls_matrix_type full
_refine_ls_number_parameters 532
_refine_ls_number_reflns 9378
_refine_ls_number_restraints 0
_refine_ls_restrained_S_all 1.005
_refine_ls_R_factor_all 0.0571
_refine_ls_R_factor_gt 0.0386
_refine_ls_shift/su_max 0.001
_refine_ls_shift/su_mean 0.000
_refine_ls_structure_factor_coef Fsqd
_refine_ls_weighting_details
; 
 w=1/[\s^2^(Fo^2^)+(0.0339P)^2^+0.4574P] 
 where P=(Fo^2^+2Fc^2^)/3 
;
_refine_ls_weighting_scheme calc
_refine_ls_wR_factor_gt 0.0732
_refine_ls_wR_factor_ref 0.0796
_reflns_Friedel_coverage 0.796
_reflns_friedel_fraction_full 0.999
_reflns_friedel_fraction_max 0.991
_reflns_number_gt 7702
_reflns_number_total 9378
_reflns_threshold_expression 'I > 2\s(I)'
_cod_data_source_file cs5b01979_si_003.cif
_cod_data_source_block Complex13
_cod_depositor_comments 'Adding full bibliography for 4513782--4513783.cif.'
_cod_database_code 4513782
_shelx_space_group_comment
; 
The symmetry employed for this shelxl refinement is uniquely defined 
by the following loop, which should always be used as a source of 
symmetry information in preference to the above space-group names. 
They are only intended as comments. 
;
_shelx_estimated_absorpt_t_min 0.899
_shelx_estimated_absorpt_t_max 0.919
_shelxl_version_number 2013-2

loop_
_space_group_symop_operation_xyz
'x, y, z'
'-x, -y, z'
'-x+1/2, y+1/2, -z'
'x+1/2, -y+1/2, -z'

loop_
_atom_site_label
_atom_site_type_symbol
_atom_site_fract_x
_atom_site_fract_y
_atom_site_fract_z
_atom_site_U_iso_or_equiv
_atom_site_adp_type
_atom_site_occupancy
_atom_site_site_symmetry_order
_atom_site_calc_flag
_atom_site_refinement_flags_posn
_atom_site_refinement_flags_adp
_atom_site_refinement_flags_occupancy
Fe1 Fe 0.26923(3) 0.51106(2) 0.37054(5) 0.01882(12) Uani 1 1 d . . .
Cl1 Cl 0.38517(5) 0.55445(4) 0.34287(9) 0.0268(2) Uani 1 1 d . . .
P1 P 0.24512(5) 0.58360(4) 0.52281(9) 0.01939(19) Uani 1 1 d . . .
P2 P 0.23040(5) 0.54821(4) 0.17864(9) 0.02224(19) Uani 1 1 d . . .
O1 O 0.12946(15) 0.45132(12) 0.4002(3) 0.0374(7) Uani 1 1 d . . .
N1 N 0.31079(15) 0.45902(13) 0.5187(3) 0.0193(6) Uani 1 1 d . . .
N2 N 0.30939(17) 0.43860(13) 0.2639(3) 0.0229(7) Uani 1 1 d . . .
C1 C 0.27726(19) 0.54178(15) 0.6659(3) 0.0237(8) Uani 1 1 d . . .
H1A H 0.2960 0.5720 0.7298 0.028 Uiso 1 1 calc R U .
H1B H 0.2362 0.5184 0.7051 0.028 Uiso 1 1 calc R U .
C2 C 0.33763(17) 0.49687(15) 0.6280(3) 0.0225(7) Uani 1 1 d . . .
H2A H 0.3821 0.5203 0.6029 0.027 Uiso 1 1 calc R U .
H2B H 0.3501 0.4694 0.7010 0.027 Uiso 1 1 calc R U .
C3 C 0.36655(18) 0.41462(15) 0.4666(3) 0.0206(7) Uani 1 1 d . . .
H3A H 0.4093 0.4400 0.4369 0.025 Uiso 1 1 calc R U .
C4 C 0.33186(17) 0.38489(14) 0.3478(3) 0.0204(7) Uani 1 1 d . . .
H4A H 0.2865 0.3624 0.3754 0.024 Uiso 1 1 calc R U .
C5 C 0.2641(2) 0.42270(15) 0.1523(4) 0.0299(8) Uani 1 1 d . . .
H5A H 0.2164 0.4058 0.1808 0.036 Uiso 1 1 calc R U .
H5B H 0.2889 0.3905 0.0999 0.036 Uiso 1 1 calc R U .
C6 C 0.2526(2) 0.48109(16) 0.0741(4) 0.0307(9) Uani 1 1 d . . .
H6A H 0.2121 0.4743 0.0126 0.037 Uiso 1 1 calc R U .
H6B H 0.2975 0.4904 0.0246 0.037 Uiso 1 1 calc R U .
C7 C 0.1825(2) 0.47522(16) 0.3894(4) 0.0266(8) Uani 1 1 d . . .
C11 C 0.39474(19) 0.36853(16) 0.5641(3) 0.0219(8) Uani 1 1 d . . .
C12 C 0.3478(2) 0.32955(16) 0.6312(4) 0.0311(9) Uani 1 1 d . . .
H12A H 0.2967 0.3313 0.6154 0.037 Uiso 1 1 calc R U .
C13 C 0.3749(3) 0.28844(19) 0.7202(5) 0.0458(12) Uani 1 1 d . . .
H13A H 0.3421 0.2620 0.7656 0.055 Uiso 1 1 calc R U .
C14 C 0.4493(3) 0.2849(2) 0.7449(5) 0.0474(13) Uani 1 1 d . . .
H14A H 0.4675 0.2563 0.8069 0.057 Uiso 1 1 calc R U .
C15 C 0.4962(2) 0.32300(19) 0.6790(4) 0.0398(11) Uani 1 1 d . . .
H15A H 0.5474 0.3207 0.6944 0.048 Uiso 1 1 calc R U .
C16 C 0.4691(2) 0.36503(18) 0.5894(4) 0.0291(9) Uani 1 1 d . . .
H16A H 0.5019 0.3917 0.5450 0.035 Uiso 1 1 calc R U .
C21 C 0.38063(19) 0.33863(15) 0.2789(4) 0.0222(8) Uani 1 1 d . . .
C22 C 0.3508(2) 0.28716(16) 0.2178(4) 0.0287(9) Uani 1 1 d . . .
H22A H 0.2994 0.2808 0.2201 0.034 Uiso 1 1 calc R U .
C23 C 0.3948(2) 0.24475(17) 0.1533(4) 0.0350(10) Uani 1 1 d . . .
H23A H 0.3735 0.2098 0.1114 0.042 Uiso 1 1 calc R U .
C24 C 0.4700(2) 0.25342(17) 0.1500(4) 0.0353(10) Uani 1 1 d . . .
H24A H 0.5004 0.2243 0.1067 0.042 Uiso 1 1 calc R U .
C25 C 0.5001(2) 0.30440(18) 0.2100(4) 0.0314(9) Uani 1 1 d . . .
H25A H 0.5516 0.3104 0.2081 0.038 Uiso 1 1 calc R U .
C26 C 0.45628(19) 0.34722(17) 0.2733(4) 0.0255(8) Uani 1 1 d . . .
H26A H 0.4778 0.3826 0.3132 0.031 Uiso 1 1 calc R U .
C31 C 0.15195(18) 0.60701(15) 0.5611(3) 0.0198(7) Uani 1 1 d . . .
C32 C 0.10278(19) 0.56483(16) 0.6158(4) 0.0265(8) Uani 1 1 d . . .
H32A H 0.1185 0.5239 0.6373 0.032 Uiso 1 1 calc R U .
C33 C 0.03100(19) 0.58275(17) 0.6390(4) 0.0312(9) Uani 1 1 d . . .
H33A H -0.0020 0.5541 0.6776 0.037 Uiso 1 1 calc R U .
C34 C 0.0069(2) 0.64197(18) 0.6065(4) 0.0318(9) Uani 1 1 d . . .
H34A H -0.0423 0.6540 0.6225 0.038 Uiso 1 1 calc R U .
C35 C 0.0551(2) 0.68321(17) 0.5505(4) 0.0320(9) Uani 1 1 d . . .
H35A H 0.0388 0.7237 0.5271 0.038 Uiso 1 1 calc R U .
C36 C 0.12685(19) 0.66636(16) 0.5281(4) 0.0264(8) Uani 1 1 d . . .
H36A H 0.1595 0.6955 0.4899 0.032 Uiso 1 1 calc R U .
C41 C 0.29165(17) 0.65877(15) 0.5264(4) 0.0202(7) Uani 1 1 d . . .
C42 C 0.29983(18) 0.69081(15) 0.6417(4) 0.0240(8) Uani 1 1 d . . .
H42A H 0.2857 0.6715 0.7198 0.029 Uiso 1 1 calc R U .
C43 C 0.32856(19) 0.75083(15) 0.6428(4) 0.0265(8) Uani 1 1 d . . .
H43A H 0.3347 0.7721 0.7220 0.032 Uiso 1 1 calc R U .
C44 C 0.34825(19) 0.77983(16) 0.5306(4) 0.0287(9) Uani 1 1 d . . .
H44A H 0.3675 0.8210 0.5321 0.034 Uiso 1 1 calc R U .
C45 C 0.3399(2) 0.74875(17) 0.4156(4) 0.0302(9) Uani 1 1 d . . .
H45A H 0.3529 0.7688 0.3377 0.036 Uiso 1 1 calc R U .
C46 C 0.3126(2) 0.68793(15) 0.4140(4) 0.0248(8) Uani 1 1 d . . .
H46A H 0.3083 0.6663 0.3349 0.030 Uiso 1 1 calc R U .
C51 C 0.2743(2) 0.61402(16) 0.0974(3) 0.0249(8) Uani 1 1 d . . .
C52 C 0.3428(2) 0.60919(19) 0.0399(4) 0.0326(9) Uani 1 1 d . . .
H52A H 0.3672 0.5701 0.0379 0.039 Uiso 1 1 calc R U .
C53 C 0.3755(2) 0.6612(2) -0.0145(4) 0.0370(10) Uani 1 1 d . . .
H53A H 0.4216 0.6571 -0.0557 0.044 Uiso 1 1 calc R U .
C54 C 0.3422(2) 0.7183(2) -0.0095(4) 0.0363(10) Uani 1 1 d . . .
H54A H 0.3658 0.7539 -0.0447 0.044 Uiso 1 1 calc R U .
C55 C 0.2744(2) 0.72392(18) 0.0465(4) 0.0360(10) Uani 1 1 d . . .
H55A H 0.2509 0.7635 0.0493 0.043 Uiso 1 1 calc R U .
C56 C 0.2405(2) 0.67232(16) 0.0986(4) 0.0296(8) Uani 1 1 d . . .
H56A H 0.1933 0.6766 0.1360 0.036 Uiso 1 1 calc R U .
C61 C 0.13360(18) 0.56496(15) 0.1488(4) 0.0230(8) Uani 1 1 d . . .
C62 C 0.0868(2) 0.58028(18) 0.2485(4) 0.0302(9) Uani 1 1 d . . .
H62A H 0.1041 0.5798 0.3343 0.036 Uiso 1 1 calc R U .
C63 C 0.0147(2) 0.5962(2) 0.2229(4) 0.0388(10) Uani 1 1 d . . .
H63A H -0.0172 0.6069 0.2913 0.047 Uiso 1 1 calc R U .
C64 C -0.0108(2) 0.5967(2) 0.0996(4) 0.0402(11) Uani 1 1 d . . .
H64A H -0.0604 0.6075 0.0830 0.048 Uiso 1 1 calc R U .
C65 C 0.0347(2) 0.5817(2) 0.0000(4) 0.0402(11) Uani 1 1 d . . .
H65A H 0.0167 0.5819 -0.0853 0.048 Uiso 1 1 calc R U .
C66 C 0.1070(2) 0.56628(17) 0.0238(4) 0.0317(9) Uani 1 1 d . . .
H66A H 0.1387 0.5565 -0.0454 0.038 Uiso 1 1 calc R U .
F1 F 0.24249(14) 0.39252(13) 0.8461(3) 0.0660(8) Uani 1 1 d . . .
F2 F 0.13125(16) 0.34745(11) 0.8274(3) 0.0572(8) Uani 1 1 d . . .
F3 F 0.14049(12) 0.45220(10) 0.8311(2) 0.0379(6) Uani 1 1 d . . .
F4 F 0.18173(12) 0.39853(10) 0.6586(2) 0.0352(5) Uani 1 1 d . . .
B1 B 0.1740(3) 0.3973(2) 0.7920(5) 0.0299(10) Uani 1 1 d . . .
C1S C 0.5000 0.5000 0.0830(7) 0.068(3) Uani 1 2 d S T P
H1S H 0.5000 0.5000 0.1740 0.082 Uiso 1 2 calc R U P
C2S C 0.4652(2) 0.4526(3) 0.0167(5) 0.0534(14) Uani 1 1 d . . .
H2SA H 0.4413 0.4199 0.0621 0.064 Uiso 1 1 calc R U .
C3S C 0.4651(2) 0.4529(2) -0.1138(5) 0.0426(11) Uani 1 1 d . . .
H3SA H 0.4410 0.4206 -0.1598 0.051 Uiso 1 1 calc R U .
C4S C 0.5000 0.5000 -0.1784(6) 0.0420(15) Uani 1 2 d S T P
H4S H 0.5000 0.5000 -0.2694 0.050 Uiso 1 2 calc R U P
H1N H 0.275(2) 0.4351(15) 0.550(3) 0.019(9) Uiso 1 1 d . . .
H2N H 0.351(2) 0.4531(17) 0.234(4) 0.020(10) Uiso 1 1 d . . .

loop_
_atom_site_aniso_label
_atom_site_aniso_U_11
_atom_site_aniso_U_22
_atom_site_aniso_U_33
_atom_site_aniso_U_23
_atom_site_aniso_U_13
_atom_site_aniso_U_12
Fe1 0.0196(2) 0.0147(2) 0.0222(3) -0.0016(2) -0.0024(2) 0.00029(19)
Cl1 0.0266(4) 0.0234(4) 0.0305(5) -0.0009(4) -0.0003(4) -0.0003(3)
P1 0.0214(5) 0.0154(4) 0.0213(4) 0.0001(4) 0.0001(4) 0.0012(3)
P2 0.0263(4) 0.0189(4) 0.0216(5) -0.0029(4) -0.0040(4) 0.0038(4)
O1 0.0414(17) 0.0280(14) 0.0428(18) 0.0049(13) -0.0124(14) -0.0072(13)
N1 0.0166(14) 0.0167(14) 0.0244(16) -0.0020(13) -0.0006(13) 0.0007(12)
N2 0.0247(17) 0.0182(15) 0.0259(18) -0.0011(13) -0.0042(14) 0.0015(13)
C1 0.0271(18) 0.0208(16) 0.0232(18) 0.0004(15) -0.0017(16) 0.0024(14)
C2 0.0264(17) 0.0189(17) 0.0221(18) 0.0000(17) -0.0045(16) 0.0028(13)
C3 0.0189(16) 0.0169(16) 0.0260(19) -0.0020(16) 0.0011(15) 0.0039(14)
C4 0.0193(17) 0.0168(15) 0.025(2) 0.0010(16) -0.0018(15) -0.0007(13)
C5 0.036(2) 0.0245(17) 0.029(2) -0.0115(16) -0.0118(19) 0.0068(17)
C6 0.039(2) 0.0272(19) 0.0259(19) -0.0061(16) -0.0079(17) 0.0096(17)
C7 0.032(2) 0.0228(19) 0.024(2) 0.0013(16) -0.0054(17) 0.0140(16)
C11 0.0249(18) 0.0180(17) 0.0227(19) -0.0023(15) 0.0012(15) 0.0041(14)
C12 0.032(2) 0.0231(18) 0.038(2) 0.0050(19) 0.008(2) 0.0053(15)
C13 0.067(3) 0.026(2) 0.044(3) 0.013(2) 0.014(3) 0.007(2)
C14 0.070(4) 0.033(2) 0.039(3) 0.005(2) -0.007(2) 0.028(2)
C15 0.040(2) 0.043(3) 0.036(2) -0.005(2) -0.009(2) 0.018(2)
C16 0.028(2) 0.031(2) 0.028(2) -0.0044(18) -0.0032(17) 0.0069(16)
C21 0.0239(18) 0.0177(17) 0.025(2) 0.0015(15) -0.0008(16) 0.0012(14)
C22 0.028(2) 0.0220(18) 0.037(2) -0.0007(18) -0.0014(18) 0.0008(16)
C23 0.042(2) 0.0223(18) 0.041(3) -0.0087(19) -0.003(2) 0.0037(16)
C24 0.040(2) 0.032(2) 0.034(2) -0.003(2) 0.0065(19) 0.0159(18)
C25 0.0261(19) 0.039(2) 0.029(2) 0.0003(19) 0.0031(18) 0.0069(17)
C26 0.027(2) 0.0252(19) 0.024(2) 0.0027(16) -0.0012(16) -0.0007(15)
C31 0.0215(17) 0.0183(17) 0.0197(18) -0.0023(15) -0.0011(15) 0.0043(14)
C32 0.0267(18) 0.0211(18) 0.032(2) 0.0017(17) -0.0002(17) 0.0009(14)
C33 0.0268(19) 0.0297(19) 0.037(2) 0.001(2) 0.0035(18) -0.0017(16)
C34 0.0233(19) 0.035(2) 0.038(2) 0.0001(19) -0.0002(19) 0.0081(16)
C35 0.033(2) 0.024(2) 0.038(2) 0.0011(18) -0.0050(19) 0.0078(17)
C36 0.0257(19) 0.0197(17) 0.034(2) 0.0022(17) -0.0018(17) 0.0009(15)
C41 0.0172(17) 0.0177(16) 0.0258(19) 0.0004(16) -0.0011(15) 0.0019(13)
C42 0.0264(18) 0.0218(17) 0.024(2) -0.0027(17) 0.0027(17) -0.0018(14)
C43 0.0274(19) 0.0238(17) 0.028(2) -0.0061(18) -0.0025(17) -0.0026(14)
C44 0.0252(19) 0.0193(18) 0.042(2) -0.0033(19) 0.0008(18) -0.0021(15)
C45 0.034(2) 0.0212(19) 0.035(2) 0.0037(18) 0.0062(18) 0.0016(16)
C46 0.032(2) 0.0184(17) 0.024(2) -0.0013(16) -0.0006(16) 0.0032(15)
C51 0.0271(18) 0.0275(18) 0.0201(18) -0.0016(15) -0.0054(16) 0.0026(16)
C52 0.032(2) 0.037(2) 0.029(2) -0.0005(19) -0.0015(18) 0.0087(18)
C53 0.027(2) 0.056(3) 0.028(2) 0.006(2) 0.0026(18) -0.003(2)
C54 0.040(2) 0.043(2) 0.026(2) 0.011(2) -0.0054(19) -0.012(2)
C55 0.039(2) 0.031(2) 0.038(2) 0.0049(18) -0.003(2) 0.0001(19)
C56 0.031(2) 0.0251(18) 0.032(2) -0.0006(16) 0.0020(18) 0.0006(16)
C61 0.0229(17) 0.0192(16) 0.027(2) 0.0016(16) -0.0067(16) 0.0002(13)
C62 0.030(2) 0.033(2) 0.028(2) 0.0008(18) -0.0067(17) -0.0017(17)
C63 0.027(2) 0.049(3) 0.041(3) 0.007(2) 0.0017(19) 0.0040(19)
C64 0.023(2) 0.048(3) 0.050(3) 0.004(2) -0.009(2) 0.0006(18)
C65 0.040(2) 0.042(2) 0.039(3) -0.002(2) -0.019(2) 0.002(2)
C66 0.039(2) 0.030(2) 0.026(2) -0.0054(18) -0.0057(19) 0.0043(17)
F1 0.0524(16) 0.0892(19) 0.0565(18) -0.0392(16) -0.0257(15) 0.0338(14)
F2 0.095(2) 0.0330(13) 0.0442(16) 0.0025(12) 0.0144(16) -0.0092(13)
F3 0.0457(13) 0.0282(11) 0.0398(14) -0.0065(11) -0.0018(11) 0.0109(10)
F4 0.0375(12) 0.0380(12) 0.0302(13) -0.0048(11) 0.0020(11) -0.0037(10)
B1 0.036(3) 0.027(2) 0.027(2) -0.007(2) -0.003(2) 0.0036(19)
C1S 0.047(4) 0.132(8) 0.026(3) 0.000 0.000 0.053(5)
C2S 0.042(3) 0.074(4) 0.044(3) 0.024(3) 0.013(2) 0.028(3)
C3S 0.039(2) 0.041(2) 0.049(3) 0.005(2) 0.006(2) 0.0089(19)
C4S 0.049(4) 0.056(4) 0.021(3) 0.000 0.000 0.005(3)

loop_
_atom_type_symbol
_atom_type_description
_atom_type_scat_dispersion_real
_atom_type_scat_dispersion_imag
_atom_type_scat_source
C C 0.0033 0.0016 'International Tables Vol C Tables 4.2.6.8 and 6.1.1.4'
H H 0.0000 0.0000 'International Tables Vol C Tables 4.2.6.8 and 6.1.1.4'
B B 0.0013 0.0007 'International Tables Vol C Tables 4.2.6.8 and 6.1.1.4'
N N 0.0061 0.0033 'International Tables Vol C Tables 4.2.6.8 and 6.1.1.4'
O O 0.0106 0.0060 'International Tables Vol C Tables 4.2.6.8 and 6.1.1.4'
F F 0.0171 0.0103 'International Tables Vol C Tables 4.2.6.8 and 6.1.1.4'
P P 0.1023 0.0942 'International Tables Vol C Tables 4.2.6.8 and 6.1.1.4'
Fe Fe 0.3463 0.8444 'International Tables Vol C Tables 4.2.6.8 and 6.1.1.4'
Cl Cl 0.1484 0.1585 'International Tables Vol C Tables 4.2.6.8 and 6.1.1.4'

loop_
_geom_angle_atom_site_label_1
_geom_angle_atom_site_label_2
_geom_angle_atom_site_label_3
_geom_angle
_geom_angle_site_symmetry_1
_geom_angle_site_symmetry_3
C7 Fe1 N2 93.02(14) . .
C7 Fe1 N1 90.66(14) . .
N2 Fe1 N1 82.29(12) . .
C7 Fe1 P1 92.58(12) . .
N2 Fe1 P1 166.28(9) . .
N1 Fe1 P1 85.13(8) . .
C7 Fe1 P2 88.32(12) . .
N2 Fe1 P2 84.10(9) . .
N1 Fe1 P2 166.28(8) . .
P1 Fe1 P2 108.58(4) . .
C7 Fe1 Cl1 177.73(11) . .
N2 Fe1 Cl1 84.78(9) . .
N1 Fe1 Cl1 88.50(9) . .
P1 Fe1 Cl1 89.45(4) . .
P2 Fe1 Cl1 91.99(4) . .
C31 P1 C41 100.88(15) . .
C31 P1 C1 104.74(16) . .
C41 P1 C1 105.37(16) . .
C31 P1 Fe1 121.66(12) . .
C41 P1 Fe1 121.99(12) . .
C1 P1 Fe1 100.05(11) . .
C51 P2 C61 101.12(16) . .
C51 P2 C6 103.21(17) . .
C61 P2 C6 105.27(17) . .
C51 P2 Fe1 122.86(12) . .
C61 P2 Fe1 121.38(13) . .
C6 P2 Fe1 100.40(12) . .
C2 N1 C3 113.7(3) . .
C2 N1 Fe1 113.9(2) . .
C3 N1 Fe1 108.8(2) . .
C2 N1 H1N 106(2) . .
C3 N1 H1N 106(2) . .
Fe1 N1 H1N 108(2) . .
C5 N2 C4 116.0(3) . .
C5 N2 Fe1 113.9(2) . .
C4 N2 Fe1 111.2(2) . .
C5 N2 H2N 107(2) . .
C4 N2 H2N 104(2) . .
Fe1 N2 H2N 104(2) . .
C2 C1 P1 109.2(2) . .
C2 C1 H1A 109.8 . .
P1 C1 H1A 109.8 . .
C2 C1 H1B 109.8 . .
P1 C1 H1B 109.8 . .
H1A C1 H1B 108.3 . .
N1 C2 C1 107.9(3) . .
N1 C2 H2A 110.1 . .
C1 C2 H2A 110.1 . .
N1 C2 H2B 110.1 . .
C1 C2 H2B 110.1 . .
H2A C2 H2B 108.4 . .
N1 C3 C11 113.7(3) . .
N1 C3 C4 106.1(3) . .
C11 C3 C4 114.6(3) . .
N1 C3 H3A 107.3 . .
C11 C3 H3A 107.3 . .
C4 C3 H3A 107.3 . .
N2 C4 C21 112.6(3) . .
N2 C4 C3 105.5(2) . .
C21 C4 C3 114.4(3) . .
N2 C4 H4A 108.0 . .
C21 C4 H4A 108.0 . .
C3 C4 H4A 108.0 . .
N2 C5 C6 108.4(3) . .
N2 C5 H5A 110.0 . .
C6 C5 H5A 110.0 . .
N2 C5 H5B 110.0 . .
C6 C5 H5B 110.0 . .
H5A C5 H5B 108.4 . .
C5 C6 P2 110.8(3) . .
C5 C6 H6A 109.5 . .
P2 C6 H6A 109.5 . .
C5 C6 H6B 109.5 . .
P2 C6 H6B 109.5 . .
H6A C6 H6B 108.1 . .
O1 C7 Fe1 177.9(3) . .
C16 C11 C12 118.4(3) . .
C16 C11 C3 119.9(3) . .
C12 C11 C3 121.6(3) . .
C13 C12 C11 120.4(4) . .
C13 C12 H12A 119.8 . .
C11 C12 H12A 119.8 . .
C12 C13 C14 121.0(4) . .
C12 C13 H13A 119.5 . .
C14 C13 H13A 119.5 . .
C15 C14 C13 119.2(4) . .
C15 C14 H14A 120.4 . .
C13 C14 H14A 120.4 . .
C14 C15 C16 120.1(4) . .
C14 C15 H15A 119.9 . .
C16 C15 H15A 119.9 . .
C11 C16 C15 120.9(4) . .
C11 C16 H16A 119.6 . .
C15 C16 H16A 119.6 . .
C22 C21 C26 118.3(3) . .
C22 C21 C4 120.6(3) . .
C26 C21 C4 121.1(3) . .
C21 C22 C23 121.1(4) . .
C21 C22 H22A 119.4 . .
C23 C22 H22A 119.4 . .
C24 C23 C22 119.9(4) . .
C24 C23 H23A 120.1 . .
C22 C23 H23A 120.1 . .
C25 C24 C23 119.5(4) . .
C25 C24 H24A 120.3 . .
C23 C24 H24A 120.3 . .
C24 C25 C26 120.8(4) . .
C24 C25 H25A 119.6 . .
C26 C25 H25A 119.6 . .
C25 C26 C21 120.3(4) . .
C25 C26 H26A 119.8 . .
C21 C26 H26A 119.8 . .
C36 C31 C32 118.6(3) . .
C36 C31 P1 120.3(3) . .
C32 C31 P1 120.9(2) . .
C33 C32 C31 120.0(3) . .
C33 C32 H32A 120.0 . .
C31 C32 H32A 120.0 . .
C34 C33 C32 120.8(4) . .
C34 C33 H33A 119.6 . .
C32 C33 H33A 119.6 . .
C35 C34 C33 119.2(3) . .
C35 C34 H34A 120.4 . .
C33 C34 H34A 120.4 . .
C34 C35 C36 120.8(3) . .
C34 C35 H35A 119.6 . .
C36 C35 H35A 119.6 . .
C35 C36 C31 120.6(3) . .
C35 C36 H36A 119.7 . .
C31 C36 H36A 119.7 . .
C46 C41 C42 118.8(3) . .
C46 C41 P1 120.7(3) . .
C42 C41 P1 120.2(3) . .
C43 C42 C41 120.2(3) . .
C43 C42 H42A 119.9 . .
C41 C42 H42A 119.9 . .
C44 C43 C42 120.7(4) . .
C44 C43 H43A 119.7 . .
C42 C43 H43A 119.7 . .
C43 C44 C45 119.7(3) . .
C43 C44 H44A 120.2 . .
C45 C44 H44A 120.2 . .
C44 C45 C46 120.0(4) . .
C44 C45 H45A 120.0 . .
C46 C45 H45A 120.0 . .
C41 C46 C45 120.6(4) . .
C41 C46 H46A 119.7 . .
C45 C46 H46A 119.7 . .
C52 C51 C56 118.0(3) . .
C52 C51 P2 122.5(3) . .
C56 C51 P2 119.5(3) . .
C53 C52 C51 120.3(4) . .
C53 C52 H52A 119.8 . .
C51 C52 H52A 119.8 . .
C54 C53 C52 120.8(4) . .
C54 C53 H53A 119.6 . .
C52 C53 H53A 119.6 . .
C53 C54 C55 119.7(4) . .
C53 C54 H54A 120.2 . .
C55 C54 H54A 120.2 . .
C54 C55 C56 120.2(4) . .
C54 C55 H55A 119.9 . .
C56 C55 H55A 119.9 . .
C55 C56 C51 121.0(4) . .
C55 C56 H56A 119.5 . .
C51 C56 H56A 119.5 . .
C62 C61 C66 118.9(3) . .
C62 C61 P2 120.9(3) . .
C66 C61 P2 120.0(3) . .
C63 C62 C61 119.9(4) . .
C63 C62 H62A 120.0 . .
C61 C62 H62A 120.0 . .
C64 C63 C62 120.4(4) . .
C64 C63 H63A 119.8 . .
C62 C63 H63A 119.8 . .
C63 C64 C65 120.4(4) . .
C63 C64 H64A 119.8 . .
C65 C64 H64A 119.8 . .
C64 C65 C66 119.9(4) . .
C64 C65 H65A 120.0 . .
C66 C65 H65A 120.0 . .
C65 C66 C61 120.4(4) . .
C65 C66 H66A 119.8 . .
C61 C66 H66A 119.8 . .
F2 B1 F1 110.4(4) . .
F2 B1 F3 109.2(4) . .
F1 B1 F3 110.1(3) . .
F2 B1 F4 109.9(3) . .
F1 B1 F4 108.6(4) . .
F3 B1 F4 108.7(3) . .
C2S C1S C2S 120.0(6) . 2_665
C2S C1S H1S 120.0 . .
C2S C1S H1S 120.0 2_665 .
C3S C2S C1S 119.8(5) . .
C3S C2S H2SA 120.1 . .
C1S C2S H2SA 120.1 . .
C2S C3S C4S 119.7(5) . .
C2S C3S H3SA 120.2 . .
C4S C3S H3SA 120.2 . .
C3S C4S C3S 121.0(6) . 2_665
C3S C4S H4S 119.5 . .
C3S C4S H4S 119.5 2_665 .

loop_
_geom_bond_atom_site_label_1
_geom_bond_atom_site_label_2
_geom_bond_distance
_geom_bond_site_symmetry_2
Fe1 C7 1.771(4) .
Fe1 N2 2.046(3) .
Fe1 N1 2.052(3) .
Fe1 P1 2.2664(10) .
Fe1 P2 2.2700(10) .
Fe1 Cl1 2.3307(10) .
P1 C31 1.819(3) .
P1 C41 1.821(3) .
P1 C1 1.839(4) .
P2 C51 1.830(4) .
P2 C61 1.831(3) .
P2 C6 1.850(4) .
O1 C7 1.101(4) .
N1 C2 1.484(4) .
N1 C3 1.496(4) .
N1 H1N 0.90(4) .
N2 C5 1.469(4) .
N2 C4 1.503(4) .
N2 H2N 0.87(4) .
C1 C2 1.516(4) .
C1 H1A 0.9900 .
C1 H1B 0.9900 .
C2 H2A 0.9900 .
C2 H2B 0.9900 .
C3 C11 1.509(5) .
C3 C4 1.531(5) .
C3 H3A 1.0000 .
C4 C21 1.514(5) .
C4 H4A 1.0000 .
C5 C6 1.508(5) .
C5 H5A 0.9900 .
C5 H5B 0.9900 .
C6 H6A 0.9900 .
C6 H6B 0.9900 .
C11 C16 1.386(5) .
C11 C12 1.386(5) .
C12 C13 1.373(6) .
C12 H12A 0.9500 .
C13 C14 1.385(7) .
C13 H13A 0.9500 .
C14 C15 1.370(7) .
C14 H14A 0.9500 .
C15 C16 1.389(6) .
C15 H15A 0.9500 .
C16 H16A 0.9500 .
C21 C22 1.385(5) .
C21 C26 1.395(5) .
C22 C23 1.387(5) .
C22 H22A 0.9500 .
C23 C24 1.385(5) .
C23 H23A 0.9500 .
C24 C25 1.374(6) .
C24 H24A 0.9500 .
C25 C26 1.386(5) .
C25 H25A 0.9500 .
C26 H26A 0.9500 .
C31 C36 1.394(5) .
C31 C32 1.396(5) .
C32 C33 1.387(5) .
C32 H32A 0.9500 .
C33 C34 1.385(5) .
C33 H33A 0.9500 .
C34 C35 1.378(5) .
C34 H34A 0.9500 .
C35 C36 1.379(5) .
C35 H35A 0.9500 .
C36 H36A 0.9500 .
C41 C46 1.384(5) .
C41 C42 1.394(5) .
C42 C43 1.388(5) .
C42 H42A 0.9500 .
C43 C44 1.374(6) .
C43 H43A 0.9500 .
C44 C45 1.381(6) .
C44 H44A 0.9500 .
C45 C46 1.395(5) .
C45 H45A 0.9500 .
C46 H46A 0.9500 .
C51 C52 1.392(5) .
C51 C56 1.393(5) .
C52 C53 1.385(6) .
C52 H52A 0.9500 .
C53 C54 1.367(6) .
C53 H53A 0.9500 .
C54 C55 1.374(6) .
C54 H54A 0.9500 .
C55 C56 1.379(5) .
C55 H55A 0.9500 .
C56 H56A 0.9500 .
C61 C62 1.387(5) .
C61 C66 1.393(5) .
C62 C63 1.387(5) .
C62 H62A 0.9500 .
C63 C64 1.370(6) .
C63 H63A 0.9500 .
C64 C65 1.371(6) .
C64 H64A 0.9500 .
C65 C66 1.383(5) .
C65 H65A 0.9500 .
C66 H66A 0.9500 .
F1 B1 1.377(5) .
F2 B1 1.373(5) .
F3 B1 1.387(5) .
F4 B1 1.401(5) .
C1S C2S 1.384(6) .
C1S C2S 1.384(6) 2_665
C1S H1S 0.9500 .
C2S C3S 1.363(7) .
C2S H2SA 0.9500 .
C3S C4S 1.371(5) .
C3S H3SA 0.9500 .
C4S C3S 1.371(5) 2_665
C4S H4S 0.9500 .

loop_
_geom_hbond_atom_site_label_D
_geom_hbond_atom_site_label_H
_geom_hbond_atom_site_label_A
_geom_hbond_distance_DH
_geom_hbond_distance_HA
_geom_hbond_distance_DA
_geom_hbond_angle_DHA
N1 H1N F4 0.90(4) 2.19(4) 3.061(4) 165(3)
N2 H2N Cl1 0.87(4) 2.53(4) 2.958(3) 111(3)
